data_2236627
loop_
_publ_author_name
'Zhu, Bolin'

_publ_section_title
;
 [\m-(3,4,5,6,7-\h:1,9,10,11,12)-5,11-Di-<i>tert</i>-butyl-2,2,8,8-tetramethyl-2,8-disilatricyclo[7.3.0.0^3,7^]dodecatetraenediyl]bis[dicarbonylruthenium(I)]
;
_journal_coeditor_code SU2478
_journal_issue 9
_journal_name_full 'Acta Crystallographica Section E'
_journal_page_first m1164
_journal_paper_doi 10.1107/S1600536812033454
_journal_volume 68
_journal_year 2012
_chemical_formula_iupac '[Ru2 (C22 H34 Si2) (C O)4]'
_chemical_formula_moiety 'C26 H34 O4 Ru2 Si2'
_chemical_formula_sum 'C26 H34 O4 Ru2 Si2'
_chemical_formula_weight 668.85
_chemical_name_systematic
;
[\m-(3,4,5,6,7-\h:1,9,10,11,12)-5,11-Di-<i>tert</i>-butyl-2,2,8,8-tetramethyl-
2,8-disilatricyclo[7.3.0.0^3,7^]dodecatetraenediyl]bis[dicarbonylruthenium(I)]
;
_space_group_IT_number 2
_symmetry_cell_setting triclinic
_symmetry_space_group_name_Hall '-P 1'
_symmetry_space_group_name_H-M 'P -1'
_atom_sites_solution_hydrogens geom
_atom_sites_solution_primary direct
_atom_sites_solution_secondary difmap
_audit_creation_method SHELXL-97
_cell_angle_alpha 89.518(5)
_cell_angle_beta 71.581(4)
_cell_angle_gamma 61.560(4)
_cell_formula_units_Z 2
_cell_length_a 10.632(3)
_cell_length_b 10.886(3)
_cell_length_c 14.546(5)
_cell_measurement_reflns_used 3308
_cell_measurement_temperature 173(2)
_cell_measurement_theta_max 28.32
_cell_measurement_theta_min 2.41
_cell_volume 1384.0(7)
_computing_cell_refinement 'SAINT (Bruker, 2005)'
_computing_data_collection 'APEX2 (Bruker, 2005)'
_computing_data_reduction 'SAINT (Bruker, 2005)'
_computing_molecular_graphics 'SHELXTL (Sheldrick, 2008)'
_computing_publication_material 'SHELXTL (Sheldrick, 2008)'
_computing_structure_refinement 'SHELXL97 (Sheldrick, 2008)'
_computing_structure_solution 'SHELXS97 (Sheldrick, 2008)'
_diffrn_ambient_temperature 173(2)
_diffrn_measured_fraction_theta_full 0.984
_diffrn_measured_fraction_theta_max 0.984
_diffrn_measurement_device_type 'Bruker APEXII CCD'
_diffrn_measurement_method '\f and \w scans'
_diffrn_radiation_monochromator graphite
_diffrn_radiation_source 'fine-focus sealed tube'
_diffrn_radiation_type MoK\a
_diffrn_radiation_wavelength 0.71073
_diffrn_reflns_av_R_equivalents 0.0288
_diffrn_reflns_av_sigmaI/netI 0.0488
_diffrn_reflns_limit_h_max 11
_diffrn_reflns_limit_h_min -12
_diffrn_reflns_limit_k_max 6
_diffrn_reflns_limit_k_min -12
_diffrn_reflns_limit_l_max 17
_diffrn_reflns_limit_l_min -17
_diffrn_reflns_number 6921
_diffrn_reflns_theta_full 25.01
_diffrn_reflns_theta_max 25.01
_diffrn_reflns_theta_min 1.50
_diffrn_standards_number 0
_exptl_absorpt_coefficient_mu 1.207
_exptl_absorpt_correction_T_max 0.8397
_exptl_absorpt_correction_T_min 0.8212
_exptl_absorpt_correction_type multi-scan
_exptl_absorpt_process_details '(SADABS; Bruker, 2005)'
_exptl_crystal_colour yellow
_exptl_crystal_density_diffrn 1.605
_exptl_crystal_density_method 'not measured'
_exptl_crystal_description block
_exptl_crystal_F_000 676
_exptl_crystal_size_max 0.17
_exptl_crystal_size_mid 0.16
_exptl_crystal_size_min 0.15
_refine_diff_density_max 0.919
_refine_diff_density_min -0.856
_refine_ls_extinction_method none
_refine_ls_goodness_of_fit_ref 1.039
_refine_ls_hydrogen_treatment constr
_refine_ls_matrix_type full
_refine_ls_number_parameters 317
_refine_ls_number_reflns 4802
_refine_ls_number_restraints 0
_refine_ls_restrained_S_all 1.039
_refine_ls_R_factor_all 0.0403
_refine_ls_R_factor_gt 0.0324
_refine_ls_shift/su_max 0.000
_refine_ls_shift/su_mean 0.000
_refine_ls_structure_factor_coef Fsqd
_refine_ls_weighting_details 'calc w=1/[\s^2^(Fo^2^)+(0.0409P)^2^] where P=(Fo^2^+2Fc^2^)/3'
_refine_ls_weighting_scheme calc
_refine_ls_wR_factor_gt 0.0734
_refine_ls_wR_factor_ref 0.0766
_reflns_number_gt 4101
_reflns_number_total 4802
_reflns_threshold_expression I>2sigma(I)
_cod_data_source_file su2478.cif
_cod_data_source_block I
_cod_database_code 2236627
_cod_database_fobs_code 2236627

loop_
_symmetry_equiv_pos_site_id
_symmetry_equiv_pos_as_xyz
1 x,y,z
2 -x,-y,-z

loop_
_atom_site_aniso_label
_atom_site_aniso_U_11
_atom_site_aniso_U_22
_atom_site_aniso_U_33
_atom_site_aniso_U_12
_atom_site_aniso_U_13
_atom_site_aniso_U_23
Ru1 0.01140(10) 0.01140(10) 0.0144(2) -0.00580(10) -0.00590(10) 0.00430(10)
Ru2 0.01120(10) 0.01220(10) 0.0127(2) -0.00600(10) -0.00450(10) 0.00410(10)
Si1 0.0167(4) 0.0169(4) 0.0132(4) -0.0095(4) -0.0069(4) 0.0049(4)
Si2 0.0113(4) 0.0105(4) 0.0237(5) -0.0045(3) -0.0067(4) 0.0036(4)
O1 0.0476(17) 0.0405(16) 0.0266(15) -0.0297(14) -0.0226(14) 0.0152(13)
O2 0.0179(12) 0.0184(13) 0.0359(15) -0.0051(11) -0.0060(11) 0.0046(11)
O3 0.0342(15) 0.0594(19) 0.0155(14) -0.0219(14) -0.0090(12) 0.0016(13)
O4 0.0219(13) 0.0200(13) 0.0533(18) -0.0085(12) -0.0159(13) 0.0177(12)
C1 0.0159(16) 0.0147(16) 0.0168(17) -0.0103(13) -0.0066(14) 0.0086(13)
C2 0.0137(15) 0.0096(15) 0.0185(17) -0.0062(13) -0.0068(14) 0.0058(13)
C3 0.0158(16) 0.0088(15) 0.0181(17) -0.0057(13) -0.0075(14) 0.0032(13)
C4 0.0181(16) 0.0127(15) 0.0146(16) -0.0086(13) -0.0060(14) 0.0071(13)
C5 0.0187(16) 0.0167(16) 0.0133(16) -0.0118(14) -0.0060(14) 0.0055(13)
C6 0.0159(16) 0.0169(16) 0.0152(16) -0.0109(14) -0.0068(14) 0.0031(13)
C7 0.0236(18) 0.0253(18) 0.0234(19) -0.0166(15) -0.0143(16) 0.0055(15)
C8 0.0194(17) 0.0210(18) 0.032(2) -0.0123(15) -0.0127(16) 0.0119(16)
C9 0.0161(17) 0.0212(17) 0.0256(19) -0.0099(14) -0.0087(15) 0.0048(15)
C10 0.0140(16) 0.0133(15) 0.0169(17) -0.0061(13) -0.0102(14) 0.0053(13)
C11 0.0127(15) 0.0132(15) 0.0158(16) -0.0080(13) -0.0082(13) 0.0025(13)
C12 0.0127(15) 0.0160(16) 0.0176(17) -0.0066(13) -0.0070(14) 0.0031(13)
C13 0.0082(14) 0.0137(16) 0.0215(17) -0.0046(13) -0.0080(13) 0.0031(13)
C14 0.0099(15) 0.0139(16) 0.0175(17) -0.0040(13) -0.0068(13) 0.0048(13)
C15 0.0157(16) 0.0126(15) 0.0196(17) -0.0087(13) -0.0062(14) 0.0065(13)
C16 0.032(2) 0.0204(18) 0.0217(19) -0.0150(16) -0.0009(16) 0.0039(15)
C17 0.0237(19) 0.029(2) 0.039(2) -0.0179(16) -0.0178(17) 0.0178(17)
C18 0.0185(17) 0.0165(17) 0.0252(19) -0.0086(14) -0.0047(15) 0.0088(15)
C19 0.031(2) 0.030(2) 0.0216(18) -0.0191(17) -0.0154(16) 0.0109(16)
C20 0.0219(18) 0.0234(18) 0.0202(18) -0.0117(15) -0.0061(15) -0.0003(15)
C21 0.0208(18) 0.0196(18) 0.030(2) -0.0114(15) -0.0060(16) -0.0016(15)
C22 0.0214(18) 0.0153(17) 0.045(2) -0.0094(15) -0.0155(17) 0.0089(16)
C23 0.0251(19) 0.0179(17) 0.028(2) -0.0140(15) -0.0106(17) 0.0082(15)
C24 0.0160(17) 0.0173(17) 0.0200(17) -0.0100(15) -0.0084(14) 0.0096(14)
C25 0.0195(17) 0.0229(18) 0.0228(18) -0.0156(16) -0.0097(15) 0.0104(15)
C26 0.0160(17) 0.0288(19) 0.025(2) -0.0124(15) -0.0079(16) 0.0075(16)

loop_
_atom_site_type_symbol
_atom_site_label
_atom_site_fract_x
_atom_site_fract_y
_atom_site_fract_z
_atom_site_U_iso_or_equiv
_atom_site_thermal_displace_type
_atom_site_calc_flag
_atom_site_refinement_flags
_atom_site_occupancy
Ru Ru1 0.18780(3) 0.25054(2) 0.24573(2) 0.01200(10) Uani d . 1.000
Ru Ru2 -0.01860(3) 0.14546(3) 0.30871(2) 0.01190(10) Uani d . 1.000
Si Si1 0.05491(10) 0.22259(9) 0.06637(7) 0.0147(2) Uani d . 1.000
Si Si2 -0.20390(10) 0.49039(9) 0.27597(7) 0.0155(3) Uani d . 1.000
O O1 0.2229(3) 0.2477(3) 0.44361(19) 0.0323(9) Uani d . 1.000
O O2 0.4503(3) -0.0461(2) 0.16495(19) 0.0268(8) Uani d . 1.000
O O3 -0.0771(3) 0.2370(3) 0.51910(18) 0.0369(9) Uani d . 1.000
O O4 0.2411(3) -0.1387(2) 0.3097(2) 0.0320(9) Uani d . 1.000
C C1 0.1049(4) 0.3370(3) 0.1239(2) 0.0144(9) Uani d . 1.000
C C2 0.0009(4) 0.4414(3) 0.2140(2) 0.0135(9) Uani d . 1.000
C C3 0.0875(3) 0.4865(3) 0.2459(2) 0.0140(9) Uani d . 1.000
C C4 0.2440(4) 0.4151(3) 0.1790(2) 0.0147(9) Uani d . 1.000
C C5 0.2514(4) 0.3265(3) 0.1043(2) 0.0148(9) Uani d . 1.000
C C6 0.3673(4) 0.4458(3) 0.1819(2) 0.0144(9) Uani d . 1.000
C C7 0.3545(4) 0.4787(4) 0.2878(2) 0.0205(11) Uani d . 1.000
C C8 0.3461(4) 0.5772(3) 0.1329(3) 0.0222(11) Uani d . 1.000
C C9 0.5264(4) 0.3196(3) 0.1258(3) 0.0204(10) Uani d . 1.000
C C10 -0.0830(3) 0.2036(3) 0.1740(2) 0.0138(9) Uani d . 1.000
C C11 -0.0919(3) 0.0804(3) 0.1964(2) 0.0124(9) Uani d . 1.000
C C12 -0.2045(3) 0.1098(3) 0.2926(2) 0.0152(9) Uani d . 1.000
C C13 -0.2670(3) 0.2564(3) 0.3280(2) 0.0141(9) Uani d . 1.000
C C14 -0.1938(3) 0.3164(3) 0.2584(2) 0.0141(9) Uani d . 1.000
C C15 -0.2601(4) 0.0125(3) 0.3415(2) 0.0153(9) Uani d . 1.000
C C16 -0.3307(4) 0.0588(4) 0.4535(2) 0.0262(11) Uani d . 1.000
C C17 -0.3792(4) 0.0198(4) 0.3014(3) 0.0267(11) Uani d . 1.000
C C18 -0.1273(4) -0.1413(3) 0.3170(3) 0.0210(10) Uani d . 1.000
C C19 -0.0376(4) 0.3094(4) -0.0237(3) 0.0242(11) Uani d . 1.000
C C20 0.2232(4) 0.0455(3) 0.0048(2) 0.0220(10) Uani d . 1.000
C C21 -0.2787(4) 0.5623(3) 0.4091(3) 0.0237(11) Uani d . 1.000
C C22 -0.3234(4) 0.6240(3) 0.2140(3) 0.0261(11) Uani d . 1.000
C C23 0.2077(4) 0.2457(3) 0.3686(3) 0.0219(11) Uani d . 1.000
C C24 0.3476(4) 0.0650(3) 0.1998(2) 0.0165(10) Uani d . 1.000
C C25 0.1445(4) -0.0298(3) 0.3083(3) 0.0189(10) Uani d . 1.000
C C26 -0.0499(4) 0.2012(4) 0.4378(3) 0.0226(11) Uani d . 1.000
H H3 0.04540 0.55950 0.30500 0.0170 Uiso c R 1.000
H H5 0.34450 0.26760 0.04500 0.0180 Uiso c R 1.000
H H7A 0.25240 0.55820 0.32450 0.0310 Uiso c R 1.000
H H7B 0.43190 0.50370 0.28730 0.0310 Uiso c R 1.000
H H7C 0.37120 0.39500 0.31920 0.0310 Uiso c R 1.000
H H8A 0.35170 0.55850 0.06550 0.0330 Uiso c R 1.000
H H8B 0.42700 0.59750 0.13150 0.0330 Uiso c R 1.000
H H8C 0.24610 0.65890 0.17040 0.0330 Uiso c R 1.000
H H9A 0.53660 0.23440 0.15360 0.0310 Uiso c R 1.000
H H9B 0.60470 0.33920 0.13170 0.0310 Uiso c R 1.000
H H9C 0.53960 0.30440 0.05630 0.0310 Uiso c R 1.000
H H11 -0.03090 -0.01300 0.15120 0.0150 Uiso c R 1.000
H H13 -0.35290 0.31030 0.39170 0.0170 Uiso c R 1.000
H H16A -0.25520 0.05990 0.47790 0.0390 Uiso c R 1.000
H H16B -0.36150 -0.00790 0.48400 0.0390 Uiso c R 1.000
H H16C -0.42060 0.15410 0.47030 0.0390 Uiso c R 1.000
H H17A -0.46140 0.11850 0.31340 0.0400 Uiso c R 1.000
H H17B -0.42160 -0.03800 0.33450 0.0400 Uiso c R 1.000
H H17C -0.33110 -0.01620 0.23060 0.0400 Uiso c R 1.000
H H18A -0.08330 -0.17310 0.24570 0.0310 Uiso c R 1.000
H H18B -0.16540 -0.20260 0.34930 0.0310 Uiso c R 1.000
H H18C -0.04840 -0.14630 0.34060 0.0310 Uiso c R 1.000
H H19A 0.03670 0.31820 -0.07970 0.0370 Uiso c R 1.000
H H19B -0.12490 0.40380 0.00820 0.0370 Uiso c R 1.000
H H19C -0.07320 0.25180 -0.04680 0.0370 Uiso c R 1.000
H H20A 0.30570 0.05720 -0.04050 0.0330 Uiso c R 1.000
H H20B 0.19430 -0.00550 -0.03200 0.0330 Uiso c R 1.000
H H20C 0.25830 -0.00850 0.05440 0.0330 Uiso c R 1.000
H H21A -0.37670 0.56560 0.44120 0.0360 Uiso c R 1.000
H H21B -0.29370 0.65810 0.41720 0.0360 Uiso c R 1.000
H H21C -0.20530 0.50100 0.43920 0.0360 Uiso c R 1.000
H H22A -0.28710 0.58440 0.14440 0.0390 Uiso c R 1.000
H H22B -0.31540 0.70950 0.21930 0.0390 Uiso c R 1.000
H H22C -0.43040 0.64830 0.24560 0.0390 Uiso c R 1.000

loop_
_atom_type_symbol
_atom_type_description
_atom_type_scat_dispersion_real
_atom_type_scat_dispersion_imag
_atom_type_scat_source
C C 0.0033 0.0016 'International Tables Vol C Tables 4.2.6.8 and 6.1.1.4'
H H 0.0000 0.0000 'International Tables Vol C Tables 4.2.6.8 and 6.1.1.4'
O O 0.0106 0.0060 'International Tables Vol C Tables 4.2.6.8 and 6.1.1.4'
Si Si 0.0817 0.0704 'International Tables Vol C Tables 4.2.6.8 and 6.1.1.4'
Ru Ru -1.2594 0.8363 'International Tables Vol C Tables 4.2.6.8 and 6.1.1.4'

loop_
_geom_angle_atom_site_label_1
_geom_angle_atom_site_label_2
_geom_angle_atom_site_label_3
_geom_angle
_geom_angle_publ_flag
Ru2 Ru1 C1 92.46(11) no
Ru2 Ru1 C2 87.88(11) no
Ru2 Ru1 C3 117.71(9) no
Ru2 Ru1 C4 150.11(11) no
Ru2 Ru1 C5 127.88(12) no
Ru2 Ru1 C23 90.24(14) no
Ru2 Ru1 C24 88.90(13) no
C1 Ru1 C2 38.06(10) no
C1 Ru1 C3 62.19(11) no
C1 Ru1 C4 62.96(14) no
C1 Ru1 C5 37.60(16) no
C1 Ru1 C23 159.41(12) no
C1 Ru1 C24 108.96(12) no
C2 Ru1 C3 36.51(14) no
C2 Ru1 C4 62.34(15) no
C2 Ru1 C5 62.11(13) no
C2 Ru1 C23 121.78(13) no
C2 Ru1 C24 146.58(13) no
C3 Ru1 C4 37.11(12) no
C3 Ru1 C5 60.99(10) no
C3 Ru1 C23 98.65(12) no
C3 Ru1 C24 151.24(14) no
C4 Ru1 C5 36.70(12) no
C4 Ru1 C23 107.05(15) no
C4 Ru1 C24 114.14(15) no
C5 Ru1 C23 141.38(17) no
C5 Ru1 C24 94.77(12) no
C23 Ru1 C24 91.48(14) no
Ru1 Ru2 C10 88.92(9) no
Ru1 Ru2 C11 118.88(8) no
Ru1 Ru2 C12 151.16(7) no
Ru1 Ru2 C13 127.78(8) no
Ru1 Ru2 C14 93.14(9) no
Ru1 Ru2 C25 89.05(14) no
Ru1 Ru2 C26 88.82(15) no
C10 Ru2 C11 36.47(11) no
C10 Ru2 C12 62.40(11) no
C10 Ru2 C13 61.87(11) no
C10 Ru2 C14 37.90(10) no
C10 Ru2 C25 122.62(15) no
C10 Ru2 C26 148.19(15) no
C11 Ru2 C12 37.10(11) no
C11 Ru2 C13 60.93(11) no
C11 Ru2 C14 61.88(11) no
C11 Ru2 C25 100.00(15) no
C11 Ru2 C26 150.71(17) no
C12 Ru2 C13 36.97(11) no
C12 Ru2 C14 62.81(12) no
C12 Ru2 C25 108.32(16) no
C12 Ru2 C26 113.61(17) no
C13 Ru2 C14 37.15(11) no
C13 Ru2 C25 142.88(16) no
C13 Ru2 C26 95.42(16) no
C14 Ru2 C25 160.22(15) no
C14 Ru2 C26 110.62(15) no
C25 Ru2 C26 89.06(18) no
C1 Si1 C10 102.63(14) no
C1 Si1 C19 111.50(17) no
C1 Si1 C20 112.56(19) no
C10 Si1 C19 110.73(19) no
C10 Si1 C20 109.94(14) no
C19 Si1 C20 109.34(16) no
C2 Si2 C14 101.74(15) no
C2 Si2 C21 112.61(19) no
C2 Si2 C22 109.47(17) no
C14 Si2 C21 110.45(14) no
C14 Si2 C22 113.01(17) no
C21 Si2 C22 109.43(17) no
Ru1 C1 Si1 112.78(14) no
Ru1 C1 C2 72.10(18) no
Ru1 C1 C5 71.42(19) no
Si1 C1 C2 123.5(3) no
Si1 C1 C5 129.5(2) no
C2 C1 C5 106.0(3) no
Ru1 C2 Si2 120.17(15) no
Ru1 C2 C1 69.84(18) no
Ru1 C2 C3 71.9(2) no
Si2 C2 C1 124.1(3) no
Si2 C2 C3 128.5(2) no
C1 C2 C3 107.3(3) no
Ru1 C3 C2 71.62(17) no
Ru1 C3 C4 71.51(17) no
C2 C3 C4 110.1(3) no
Ru1 C4 C3 71.38(19) no
Ru1 C4 C5 70.51(19) no
Ru1 C4 C6 129.1(2) no
C3 C4 C5 106.0(4) no
C3 C4 C6 125.9(3) no
C5 C4 C6 127.6(3) no
Ru1 C5 C1 70.98(17) no
Ru1 C5 C4 72.79(17) no
C1 C5 C4 110.5(3) no
C4 C6 C7 111.5(3) no
C4 C6 C8 107.7(3) no
C4 C6 C9 110.7(3) no
C7 C6 C8 108.5(3) no
C7 C6 C9 109.0(3) no
C8 C6 C9 109.5(3) no
Ru2 C10 Si1 118.11(18) no
Ru2 C10 C11 71.80(17) no
Ru2 C10 C14 70.08(16) no
Si1 C10 C11 128.8(2) no
Si1 C10 C14 123.8(2) no
C11 C10 C14 107.0(3) no
Ru2 C11 C10 71.73(18) no
Ru2 C11 C12 71.53(18) no
C10 C11 C12 110.4(2) no
Ru2 C12 C11 71.4(2) no
Ru2 C12 C13 70.5(2) no
Ru2 C12 C15 128.1(2) no
C11 C12 C13 105.4(3) no
C11 C12 C15 127.8(3) no
C13 C12 C15 126.5(3) no
Ru2 C13 C12 72.6(2) no
Ru2 C13 C14 71.4(2) no
C12 C13 C14 110.6(3) no
Ru2 C14 Si2 113.04(17) no
Ru2 C14 C10 72.03(17) no
Ru2 C14 C13 71.48(18) no
Si2 C14 C10 124.1(2) no
Si2 C14 C13 128.4(2) no
C10 C14 C13 106.6(3) no
C12 C15 C16 110.7(3) no
C12 C15 C17 107.6(3) no
C12 C15 C18 110.7(3) no
C16 C15 C17 110.2(3) no
C16 C15 C18 108.8(3) no
C17 C15 C18 108.9(3) no
Ru1 C23 O1 176.4(4) no
Ru1 C24 O2 174.7(3) no
Ru2 C25 O4 177.7(4) no
Ru2 C26 O3 176.4(4) no
Ru1 C3 H3 125.00 no
C2 C3 H3 125.00 no
C4 C3 H3 125.00 no
Ru1 C5 H5 125.00 no
C1 C5 H5 125.00 no
C4 C5 H5 125.00 no
C6 C7 H7A 109.00 no
C6 C7 H7B 109.00 no
C6 C7 H7C 109.00 no
H7A C7 H7B 110.00 no
H7A C7 H7C 110.00 no
H7B C7 H7C 109.00 no
C6 C8 H8A 109.00 no
C6 C8 H8B 110.00 no
C6 C8 H8C 110.00 no
H8A C8 H8B 109.00 no
H8A C8 H8C 109.00 no
H8B C8 H8C 110.00 no
C6 C9 H9A 109.00 no
C6 C9 H9B 109.00 no
C6 C9 H9C 109.00 no
H9A C9 H9B 109.00 no
H9A C9 H9C 109.00 no
H9B C9 H9C 110.00 no
Ru2 C11 H11 125.00 no
C10 C11 H11 125.00 no
C12 C11 H11 125.00 no
Ru2 C13 H13 125.00 no
C12 C13 H13 125.00 no
C14 C13 H13 125.00 no
C15 C16 H16A 109.00 no
C15 C16 H16B 109.00 no
C15 C16 H16C 110.00 no
H16A C16 H16B 109.00 no
H16A C16 H16C 109.00 no
H16B C16 H16C 109.00 no
C15 C17 H17A 109.00 no
C15 C17 H17B 109.00 no
C15 C17 H17C 109.00 no
H17A C17 H17B 110.00 no
H17A C17 H17C 109.00 no
H17B C17 H17C 110.00 no
C15 C18 H18A 110.00 no
C15 C18 H18B 109.00 no
C15 C18 H18C 109.00 no
H18A C18 H18B 110.00 no
H18A C18 H18C 109.00 no
H18B C18 H18C 109.00 no
Si1 C19 H19A 109.00 no
Si1 C19 H19B 109.00 no
Si1 C19 H19C 109.00 no
H19A C19 H19B 109.00 no
H19A C19 H19C 110.00 no
H19B C19 H19C 109.00 no
Si1 C20 H20A 109.00 no
Si1 C20 H20B 109.00 no
Si1 C20 H20C 109.00 no
H20A C20 H20B 109.00 no
H20A C20 H20C 109.00 no
H20B C20 H20C 110.00 no
Si2 C21 H21A 109.00 no
Si2 C21 H21B 110.00 no
Si2 C21 H21C 109.00 no
H21A C21 H21B 109.00 no
H21A C21 H21C 109.00 no
H21B C21 H21C 109.00 no
Si2 C22 H22A 109.00 no
Si2 C22 H22B 110.00 no
Si2 C22 H22C 110.00 no
H22A C22 H22B 109.00 no
H22A C22 H22C 109.00 no
H22B C22 H22C 109.00 no

loop_
_geom_bond_atom_site_label_1
_geom_bond_atom_site_label_2
_geom_bond_distance
_geom_bond_publ_flag
Ru1 Ru2 2.8401(11) no
Ru1 C1 2.230(3) no
Ru1 C2 2.260(4) no
Ru1 C3 2.264(3) no
Ru1 C4 2.265(4) no
Ru1 C5 2.236(3) no
Ru1 C23 1.863(4) no
Ru1 C24 1.857(3) no
Ru2 C10 2.263(3) no
Ru2 C11 2.264(3) no
Ru2 C12 2.267(4) no
Ru2 C13 2.239(4) no
Ru2 C14 2.237(3) no
Ru2 C25 1.868(3) no
Ru2 C26 1.854(4) no
Si1 C1 1.861(4) no
Si1 C10 1.865(3) no
Si1 C19 1.867(4) no
Si1 C20 1.858(3) no
Si2 C2 1.871(4) no
Si2 C14 1.861(3) no
Si2 C21 1.859(4) no
Si2 C22 1.867(4) no
O1 C23 1.154(5) no
O2 C24 1.147(4) no
O3 C26 1.148(5) no
O4 C25 1.146(4) no
C1 C2 1.464(4) no
C1 C5 1.439(6) no
C2 C3 1.417(6) no
C3 C4 1.441(5) no
C4 C5 1.417(5) no
C4 C6 1.511(6) no
C6 C7 1.533(4) no
C6 C8 1.543(4) no
C6 C9 1.532(5) no
C10 C11 1.417(4) no
C10 C14 1.462(4) no
C11 C12 1.441(4) no
C12 C13 1.429(4) no
C12 C15 1.515(5) no
C13 C14 1.426(4) no
C15 C16 1.534(4) no
C15 C17 1.523(7) no
C15 C18 1.538(5) no
C3 H3 1.0000 no
C5 H5 1.0000 no
C7 H7A 0.9800 no
C7 H7B 0.9800 no
C7 H7C 0.9800 no
C8 H8A 0.9800 no
C8 H8B 0.9800 no
C8 H8C 0.9800 no
C9 H9A 0.9800 no
C9 H9B 0.9800 no
C9 H9C 0.9800 no
C11 H11 1.0000 no
C13 H13 1.0000 no
C16 H16A 0.9800 no
C16 H16B 0.9800 no
C16 H16C 0.9800 no
C17 H17A 0.9800 no
C17 H17B 0.9800 no
C17 H17C 0.9800 no
C18 H18A 0.9800 no
C18 H18B 0.9800 no
C18 H18C 0.9800 no
C19 H19A 0.9800 no
C19 H19B 0.9800 no
C19 H19C 0.9800 no
C20 H20A 0.9800 no
C20 H20B 0.9800 no
C20 H20C 0.9800 no
C21 H21A 0.9800 no
C21 H21B 0.9800 no
C21 H21C 0.9800 no
C22 H22A 0.9800 no
C22 H22B 0.9800 no
C22 H22C 0.9800 no

loop_
_geom_hbond_atom_site_label_D
_geom_hbond_atom_site_label_H
_geom_hbond_atom_site_label_A
_geom_hbond_site_symmetry_A
_geom_hbond_distance_DH
_geom_hbond_distance_HA
_geom_hbond_distance_DA
_geom_hbond_angle_DHA
_geom_hbond_publ_flag
C20 H20A O2 2_655 0.98 2.60 3.571(5) 171 yes

loop_
_geom_torsion_atom_site_label_1
_geom_torsion_atom_site_label_2
_geom_torsion_atom_site_label_3
_geom_torsion_atom_site_label_4
_geom_torsion
_geom_torsion_publ_flag
C1 Ru1 Ru2 C10 7.43(11) no
C1 Ru1 Ru2 C11 29.18(12) no
C1 Ru1 Ru2 C12 1.64(17) no
C1 Ru1 Ru2 C13 -44.89(12) no
C1 Ru1 Ru2 C14 -30.24(10) no
C1 Ru1 Ru2 C25 130.09(15) no
C1 Ru1 Ru2 C26 -140.84(15) no
C2 Ru1 Ru2 C10 45.23(10) no
C2 Ru1 Ru2 C11 66.97(11) no
C2 Ru1 Ru2 C12 39.44(17) no
C2 Ru1 Ru2 C13 -7.10(12) no
C2 Ru1 Ru2 C14 7.55(10) no
C2 Ru1 Ru2 C25 167.88(15) no
C2 Ru1 Ru2 C26 -103.04(15) no
C3 Ru1 Ru2 C10 67.10(11) no
C3 Ru1 Ru2 C11 88.85(12) no
C3 Ru1 Ru2 C12 61.31(17) no
C3 Ru1 Ru2 C13 14.78(12) no
C3 Ru1 Ru2 C14 29.43(11) no
C3 Ru1 Ru2 C25 -170.24(15) no
C3 Ru1 Ru2 C26 -81.16(15) no
C4 Ru1 Ru2 C10 40.45(16) no
C4 Ru1 Ru2 C11 62.19(17) no
C4 Ru1 Ru2 C12 34.7(2) no
C4 Ru1 Ru2 C13 -11.88(17) no
C4 Ru1 Ru2 C14 2.77(16) no
C4 Ru1 Ru2 C25 163.10(19) no
C4 Ru1 Ru2 C26 -107.82(19) no
C5 Ru1 Ru2 C10 -6.32(12) no
C5 Ru1 Ru2 C11 15.43(13) no
C5 Ru1 Ru2 C12 -12.11(18) no
C5 Ru1 Ru2 C13 -58.64(13) no
C5 Ru1 Ru2 C14 -43.99(12) no
C5 Ru1 Ru2 C25 116.34(16) no
C5 Ru1 Ru2 C26 -154.58(16) no
C23 Ru1 Ru2 C10 167.02(13) no
C23 Ru1 Ru2 C11 -171.24(13) no
C23 Ru1 Ru2 C12 161.23(18) no
C23 Ru1 Ru2 C13 114.70(14) no
C23 Ru1 Ru2 C14 129.34(12) no
C23 Ru1 Ru2 C25 -70.33(16) no
C23 Ru1 Ru2 C26 18.75(16) no
C24 Ru1 Ru2 C10 -101.50(12) no
C24 Ru1 Ru2 C11 -79.76(13) no
C24 Ru1 Ru2 C12 -107.29(18) no
C24 Ru1 Ru2 C13 -153.83(13) no
C24 Ru1 Ru2 C14 -139.18(12) no
C24 Ru1 Ru2 C25 21.15(16) no
C24 Ru1 Ru2 C26 110.23(16) no
Ru2 Ru1 C1 Si1 -36.22(17) no
Ru2 Ru1 C1 C2 83.4(2) no
Ru2 Ru1 C1 C5 -162.10(15) no
C2 Ru1 C1 Si1 -119.6(3) no
C2 Ru1 C1 C5 114.5(3) no
C3 Ru1 C1 Si1 -156.5(2) no
C3 Ru1 C1 C2 -36.8(2) no
C3 Ru1 C1 C5 77.66(19) no
C4 Ru1 C1 Si1 161.5(2) no
C4 Ru1 C1 C2 -78.9(2) no
C4 Ru1 C1 C5 35.65(17) no
C5 Ru1 C1 Si1 125.9(2) no
C5 Ru1 C1 C2 -114.5(3) no
C23 Ru1 C1 Si1 -133.5(4) no
C23 Ru1 C1 C2 -13.9(6) no
C23 Ru1 C1 C5 100.7(5) no
C24 Ru1 C1 Si1 53.5(2) no
C24 Ru1 C1 C2 173.1(2) no
C24 Ru1 C1 C5 -72.4(2) no
Ru2 Ru1 C2 Si2 21.74(17) no
Ru2 Ru1 C2 C1 -96.7(2) no
Ru2 Ru1 C2 C3 146.33(16) no
C1 Ru1 C2 Si2 118.5(3) no
C1 Ru1 C2 C3 -117.0(3) no
C3 Ru1 C2 Si2 -124.6(2) no
C3 Ru1 C2 C1 117.0(3) no
C4 Ru1 C2 Si2 -161.0(2) no
C4 Ru1 C2 C1 80.6(2) no
C4 Ru1 C2 C3 -36.36(17) no
C5 Ru1 C2 Si2 157.4(2) no
C5 Ru1 C2 C1 38.9(2) no
C5 Ru1 C2 C3 -78.1(2) no
C23 Ru1 C2 Si2 -67.2(3) no
C23 Ru1 C2 C1 174.3(2) no
C23 Ru1 C2 C3 57.4(3) no
C24 Ru1 C2 Si2 106.5(3) no
C24 Ru1 C2 C1 -11.9(4) no
C24 Ru1 C2 C3 -128.9(3) no
Ru2 Ru1 C3 C2 -38.75(18) no
Ru2 Ru1 C3 C4 -158.25(17) no
C1 Ru1 C3 C2 38.41(19) no
C1 Ru1 C3 C4 -81.1(2) no
C2 Ru1 C3 C4 -119.5(3) no
C4 Ru1 C3 C2 119.5(3) no
C5 Ru1 C3 C2 81.4(2) no
C5 Ru1 C3 C4 -38.1(2) no
C23 Ru1 C3 C2 -133.6(2) no
C23 Ru1 C3 C4 106.9(2) no
C24 Ru1 C3 C2 117.0(3) no
C24 Ru1 C3 C4 -2.5(4) no
Ru2 Ru1 C4 C3 41.2(3) no
Ru2 Ru1 C4 C5 -74.2(3) no
Ru2 Ru1 C4 C6 162.69(17) no
C1 Ru1 C4 C3 78.8(2) no
C1 Ru1 C4 C5 -36.5(2) no
C1 Ru1 C4 C6 -159.6(3) no
C2 Ru1 C4 C3 35.78(18) no
C2 Ru1 C4 C5 -79.6(2) no
C2 Ru1 C4 C6 157.3(3) no
C3 Ru1 C4 C5 -115.4(3) no
C3 Ru1 C4 C6 121.5(3) no
C5 Ru1 C4 C3 115.4(3) no
C5 Ru1 C4 C6 -123.1(4) no
C23 Ru1 C4 C3 -81.7(2) no
C23 Ru1 C4 C5 163.0(2) no
C23 Ru1 C4 C6 39.8(3) no
C24 Ru1 C4 C3 178.7(2) no
C24 Ru1 C4 C5 63.3(3) no
C24 Ru1 C4 C6 -59.8(3) no
Ru2 Ru1 C5 C1 22.90(19) no
Ru2 Ru1 C5 C4 142.6(2) no
C1 Ru1 C5 C4 119.7(3) no
C2 Ru1 C5 C1 -39.40(18) no
C2 Ru1 C5 C4 80.3(2) no
C3 Ru1 C5 C1 -81.12(19) no
C3 Ru1 C5 C4 38.6(2) no
C4 Ru1 C5 C1 -119.7(3) no
C23 Ru1 C5 C1 -146.4(2) no
C23 Ru1 C5 C4 -26.7(3) no
C24 Ru1 C5 C1 115.2(2) no
C24 Ru1 C5 C4 -125.1(3) no
Ru1 Ru2 C10 Si1 22.01(14) no
Ru1 Ru2 C10 C11 146.93(18) no
Ru1 Ru2 C10 C14 -96.51(18) no
C11 Ru2 C10 Si1 -124.9(3) no
C11 Ru2 C10 C14 116.6(3) no
C12 Ru2 C10 Si1 -161.1(2) no
C12 Ru2 C10 C11 -36.22(18) no
C12 Ru2 C10 C14 80.3(2) no
C13 Ru2 C10 Si1 156.8(2) no
C13 Ru2 C10 C11 -78.3(2) no
C13 Ru2 C10 C14 38.31(19) no
C14 Ru2 C10 Si1 118.5(3) no
C14 Ru2 C10 C11 -116.6(3) no
C25 Ru2 C10 Si1 -66.2(2) no
C25 Ru2 C10 C11 58.7(3) no
C25 Ru2 C10 C14 175.3(2) no
C26 Ru2 C10 Si1 108.0(3) no
C26 Ru2 C10 C11 -127.1(3) no
C26 Ru2 C10 C14 -10.5(4) no
Ru1 Ru2 C11 C10 -38.5(2) no
Ru1 Ru2 C11 C12 -158.30(14) no
C10 Ru2 C11 C12 -119.8(3) no
C12 Ru2 C11 C10 119.8(3) no
C13 Ru2 C11 C10 81.06(19) no
C13 Ru2 C11 C12 -38.71(17) no
C14 Ru2 C11 C10 38.53(18) no
C14 Ru2 C11 C12 -81.23(18) no
C25 Ru2 C11 C10 -133.0(2) no
C25 Ru2 C11 C12 107.2(2) no
C26 Ru2 C11 C10 120.7(3) no
C26 Ru2 C11 C12 0.9(4) no
Ru1 Ru2 C12 C11 42.2(2) no
Ru1 Ru2 C12 C13 -72.5(2) no
Ru1 Ru2 C12 C15 165.97(16) no
C10 Ru2 C12 C11 35.62(16) no
C10 Ru2 C12 C13 -79.05(17) no
C10 Ru2 C12 C15 159.4(3) no
C11 Ru2 C12 C13 -114.7(2) no
C11 Ru2 C12 C15 123.8(3) no
C13 Ru2 C12 C11 114.7(2) no
C13 Ru2 C12 C15 -121.5(3) no
C14 Ru2 C12 C11 78.52(17) no
C14 Ru2 C12 C13 -36.14(16) no
C14 Ru2 C12 C15 -157.7(3) no
C25 Ru2 C12 C11 -82.3(2) no
C25 Ru2 C12 C13 163.07(19) no
C25 Ru2 C12 C15 41.6(3) no
C26 Ru2 C12 C11 -179.50(19) no
C26 Ru2 C12 C13 65.8(2) no
C26 Ru2 C12 C15 -55.7(3) no
Ru1 Ru2 C13 C12 144.40(13) no
Ru1 Ru2 C13 C14 24.7(2) no
C10 Ru2 C13 C12 80.59(17) no
C10 Ru2 C13 C14 -39.09(17) no
C11 Ru2 C13 C12 38.84(16) no
C11 Ru2 C13 C14 -80.84(18) no
C12 Ru2 C13 C14 -119.7(2) no
C14 Ru2 C13 C12 119.7(2) no
C25 Ru2 C13 C12 -27.3(3) no
C25 Ru2 C13 C14 -146.9(3) no
C26 Ru2 C13 C12 -122.88(19) no
C26 Ru2 C13 C14 117.4(2) no
Ru1 Ru2 C14 Si2 -36.01(14) no
Ru1 Ru2 C14 C10 84.19(18) no
Ru1 Ru2 C14 C13 -160.67(16) no
C10 Ru2 C14 Si2 -120.2(3) no
C10 Ru2 C14 C13 115.1(3) no
C11 Ru2 C14 Si2 -157.3(2) no
C11 Ru2 C14 C10 -37.08(19) no
C11 Ru2 C14 C13 78.06(19) no
C12 Ru2 C14 Si2 160.63(18) no
C12 Ru2 C14 C10 -79.2(2) no
C12 Ru2 C14 C13 35.97(17) no
C13 Ru2 C14 Si2 124.7(2) no
C13 Ru2 C14 C10 -115.1(3) no
C26 Ru2 C14 Si2 53.9(2) no
C26 Ru2 C14 C10 174.1(2) no
C26 Ru2 C14 C13 -70.8(2) no
C10 Si1 C1 Ru1 54.0(2) no
C10 Si1 C1 C2 -29.0(3) no
C10 Si1 C1 C5 138.2(3) no
C19 Si1 C1 Ru1 172.57(18) no
C19 Si1 C1 C2 89.6(3) no
C19 Si1 C1 C5 -103.3(3) no
C20 Si1 C1 Ru1 -64.1(2) no
C20 Si1 C1 C2 -147.1(2) no
C20 Si1 C1 C5 20.0(3) no
C1 Si1 C10 Ru2 -48.10(19) no
C1 Si1 C10 C11 -136.7(3) no
C1 Si1 C10 C14 35.8(3) no
C19 Si1 C10 Ru2 -167.21(17) no
C19 Si1 C10 C11 104.2(3) no
C19 Si1 C10 C14 -83.4(3) no
C20 Si1 C10 Ru2 71.9(2) no
C20 Si1 C10 C11 -16.7(4) no
C20 Si1 C10 C14 155.7(3) no
C14 Si2 C2 Ru1 -47.3(2) no
C14 Si2 C2 C1 37.6(3) no
C14 Si2 C2 C3 -137.5(3) no
C21 Si2 C2 Ru1 70.9(2) no
C21 Si2 C2 C1 155.9(2) no
C21 Si2 C2 C3 -19.2(3) no
C22 Si2 C2 Ru1 -167.09(18) no
C22 Si2 C2 C1 -82.2(3) no
C22 Si2 C2 C3 102.8(3) no
C2 Si2 C14 Ru2 52.36(17) no
C2 Si2 C14 C10 -30.9(3) no
C2 Si2 C14 C13 136.4(3) no
C21 Si2 C14 Ru2 -67.4(2) no
C21 Si2 C14 C10 -150.7(3) no
C21 Si2 C14 C13 16.6(4) no
C22 Si2 C14 Ru2 169.62(17) no
C22 Si2 C14 C10 86.3(3) no
C22 Si2 C14 C13 -106.3(3) no
Ru1 C1 C2 Si2 -113.5(2) no
Ru1 C1 C2 C3 62.5(2) no
Si1 C1 C2 Ru1 105.9(2) no
Si1 C1 C2 Si2 -7.6(4) no
Si1 C1 C2 C3 168.4(2) no
C5 C1 C2 Ru1 -63.8(2) no
C5 C1 C2 Si2 -177.3(2) no
C5 C1 C2 C3 -1.3(3) no
Ru1 C1 C5 C4 -62.4(2) no
Si1 C1 C5 Ru1 -104.6(2) no
Si1 C1 C5 C4 -167.0(2) no
C2 C1 C5 Ru1 64.29(19) no
C2 C1 C5 C4 1.9(3) no
Ru1 C2 C3 C4 61.5(2) no
Si2 C2 C3 Ru1 114.5(2) no
Si2 C2 C3 C4 176.0(2) no
C1 C2 C3 Ru1 -61.20(19) no
C1 C2 C3 C4 0.3(3) no
Ru1 C3 C4 C5 62.4(2) no
Ru1 C3 C4 C6 -125.3(3) no
C2 C3 C4 Ru1 -61.6(2) no
C2 C3 C4 C5 0.9(3) no
C2 C3 C4 C6 173.2(3) no
Ru1 C4 C5 C1 61.3(2) no
C3 C4 C5 Ru1 -63.0(2) no
C3 C4 C5 C1 -1.7(3) no
C6 C4 C5 Ru1 124.9(3) no
C6 C4 C5 C1 -173.9(3) no
Ru1 C4 C6 C7 -56.1(3) no
Ru1 C4 C6 C8 -175.0(2) no
Ru1 C4 C6 C9 65.3(3) no
C3 C4 C6 C7 38.4(4) no
C3 C4 C6 C8 -80.4(3) no
C3 C4 C6 C9 159.9(3) no
C5 C4 C6 C7 -150.9(3) no
C5 C4 C6 C8 90.3(4) no
C5 C4 C6 C9 -29.4(4) no
Ru2 C10 C11 C12 61.4(2) no
Si1 C10 C11 Ru2 111.8(3) no
Si1 C10 C11 C12 173.3(3) no
C14 C10 C11 Ru2 -61.6(2) no
C14 C10 C11 C12 -0.2(4) no
Ru2 C10 C14 Si2 106.1(3) no
Ru2 C10 C14 C13 -63.6(2) no
Si1 C10 C14 Ru2 -111.1(3) no
Si1 C10 C14 Si2 -5.0(4) no
Si1 C10 C14 C13 -174.7(2) no
C11 C10 C14 Ru2 62.7(2) no
C11 C10 C14 Si2 168.8(2) no
C11 C10 C14 C13 -0.9(4) no
Ru2 C11 C12 C13 62.7(2) no
Ru2 C11 C12 C15 -124.2(4) no
C10 C11 C12 Ru2 -61.6(2) no
C10 C11 C12 C13 1.1(4) no
C10 C11 C12 C15 174.2(3) no
Ru2 C12 C13 C14 61.6(3) no
C11 C12 C13 Ru2 -63.3(2) no
C11 C12 C13 C14 -1.7(4) no
C15 C12 C13 Ru2 123.5(3) no
C15 C12 C13 C14 -174.9(3) no
Ru2 C12 C15 C16 63.2(4) no
Ru2 C12 C15 C17 -176.4(2) no
Ru2 C12 C15 C18 -57.5(3) no
C11 C12 C15 C16 158.5(4) no
C11 C12 C15 C17 -81.0(4) no
C11 C12 C15 C18 37.8(5) no
C13 C12 C15 C16 -29.7(5) no
C13 C12 C15 C17 90.7(4) no
C13 C12 C15 C18 -150.4(3) no
Ru2 C13 C14 Si2 -105.2(3) no
Ru2 C13 C14 C10 64.0(2) no
C12 C13 C14 Ru2 -62.3(2) no
C12 C13 C14 Si2 -167.5(3) no
C12 C13 C14 C10 1.6(4) no
